data_2010563
loop_
_publ_author_name
'Frampton, Christopher S.'
'Gall, James H.'
'MacNicol, David D.'

_publ_section_title
;
 Hexabenzylbenzene
;
_journal_issue 1
_journal_name_full 'Acta Crystallographica Section C'
_journal_page_first e22
_journal_page_last e22
_journal_paper_doi 10.1107/S0108270199016005
_journal_volume 56
_journal_year 2000
_chemical_formula_sum 'C48 H42'
_chemical_formula_weight 618.82
_chemical_melting_point 581
_chemical_name_common Hexabenyzlbenzene
_chemical_name_systematic ?
_space_group_IT_number 2
_symmetry_cell_setting triclinic
_symmetry_space_group_name_Hall '-P 1'
_symmetry_space_group_name_H-M 'P -1'
_audit_creation_method SHELXL
_cell_angle_alpha 69.218(12)
_cell_angle_beta 79.20(2)
_cell_angle_gamma 67.07(2)
_cell_formula_units_Z 1
_cell_length_a 8.999(2)
_cell_length_b 10.456(4)
_cell_length_c 10.622(4)
_cell_measurement_reflns_used 7886
_cell_measurement_temperature 123.0(10)
_cell_measurement_theta_max 29.00
_cell_measurement_theta_min 2.05
_cell_volume 859.2(5)
_computing_cell_refinement 'SMART and SAINT (Bruker, 1999)'
_computing_data_collection 'SMART (Bruker, 1999)'
_computing_data_reduction 'SAINT (Bruker, 1999)'
_computing_molecular_graphics 'SHELXTL (Sheldrick, 1999)'
_computing_publication_material 'SHELXTL (Sheldrick, 1999)'
_computing_structure_refinement 'SHELXTL (Sheldrick, 1999)'
_computing_structure_solution 'SHELXTL (Sheldrick, 1999)'
_diffrn_ambient_temperature 123.0(10)
_diffrn_detector_area_resol_mean 8.192
_diffrn_measured_fraction_theta_full .984
_diffrn_measured_fraction_theta_max .984
_diffrn_measurement_device_type 'Bruker 1K CCD'
_diffrn_measurement_method '\w rotation with narrow frames'
_diffrn_radiation_monochromator graphite
_diffrn_radiation_source 'fine-focus sealed tube'
_diffrn_radiation_type MoK\a
_diffrn_radiation_wavelength .71073
_diffrn_reflns_av_R_equivalents .016
_diffrn_reflns_av_sigmaI/netI .0209
_diffrn_reflns_limit_h_max 11
_diffrn_reflns_limit_h_min -11
_diffrn_reflns_limit_k_max 13
_diffrn_reflns_limit_k_min -13
_diffrn_reflns_limit_l_max 13
_diffrn_reflns_limit_l_min -13
_diffrn_reflns_number 8524
_diffrn_reflns_theta_full 26.37
_diffrn_reflns_theta_max 26.37
_diffrn_reflns_theta_min 2.05
_diffrn_standards_decay_% none
_diffrn_standards_number 'see below'
_exptl_absorpt_coefficient_mu .067
_exptl_absorpt_correction_T_max 1.000
_exptl_absorpt_correction_T_min .970
_exptl_absorpt_correction_type multi-scan
_exptl_absorpt_process_details '(Blessing, 1995)'
_exptl_crystal_colour Colourless
_exptl_crystal_density_diffrn 1.196
_exptl_crystal_density_method 'not measured'
_exptl_crystal_description Prism
_exptl_crystal_F_000 330
_exptl_crystal_size_max .45
_exptl_crystal_size_mid .35
_exptl_crystal_size_min .30
_refine_diff_density_max .234
_refine_diff_density_min -.249
_refine_ls_extinction_method none
_refine_ls_goodness_of_fit_ref 1.008
_refine_ls_hydrogen_treatment 'constr (see text)'
_refine_ls_matrix_type full
_refine_ls_number_parameters 238
_refine_ls_number_reflns 3460
_refine_ls_number_restraints 0
_refine_ls_restrained_S_all 1.090
_refine_ls_R_factor_all .043
_refine_ls_R_factor_gt .038
_refine_ls_shift/su_max .001
_refine_ls_shift/su_mean .000
_refine_ls_structure_factor_coef Fsqd
_refine_ls_weighting_details 'w = 1/[\s^2^(Fo^2^)+(0.065P)^2^+0.250P] where P = (Fo^2^+2Fc^2^)/3'
_refine_ls_weighting_scheme calc
_refine_ls_wR_factor_ref .111
_reflns_number_gt 3077
_reflns_number_total 3460
_reflns_threshold_expression I>2\s(I)
_cod_data_source_file qa0192.cif
_cod_data_source_block I
_cod_depositor_comments
;
The following automatic conversions were performed:
'_symmetry_cell_setting' value 'Triclinic' changed to 'triclinic'
according to '/home/saulius/struct/CIF-dictionaries/cif_core.dic'
dictionary named 'cif_core.dic' version 2.4.1 from 2010-06-29.

Automatic conversion script
Id: cif_fix_enum 1527 2010-12-29 10:47:43Z saulius 

The following automatic conversions were performed:

'_symmetry_cell_setting' value 'Triclinic' changed to 'triclinic'
according to /home/saulius/struct/CIF-dictionaries/cif_core.dic
dictionary named 'cif_core.dic' version 2.4.1 from 2010-06-29.

Automatic conversion script
Id: cif_fix_values 1715 2011-07-08 13:25:40Z adriana 

The following automatic conversions were performed:

'_refine_ls_weighting_scheme' value 'calc w =
1/[\s^2^(Fo^2^)+(0.065P)^2^+0.250P] where P = (Fo^2^+2Fc^2^)/3' was
changed to 'calc'. New tag '_refine_ls_weighting_details' was
created. The value of the new tag was set to 'w =
1/[\s^2^(Fo^2^)+(0.065P)^2^+0.250P] where P = (Fo^2^+2Fc^2^)/3'.

Automatic conversion script
Id: cif_fix_values 3143 2015-03-26 13:38:13Z robertas 
;
_cod_database_code 2010563
_cod_database_fobs_code 2010563

loop_
_symmetry_equiv_pos_as_xyz
'x, y, z'
'-x, -y, -z'

loop_
_atom_site_aniso_label
_atom_site_aniso_U_11
_atom_site_aniso_U_22
_atom_site_aniso_U_33
_atom_site_aniso_U_12
_atom_site_aniso_U_13
_atom_site_aniso_U_23
C1 .0189(5) .0171(5) .0188(5) -.0064(4) -.0010(4) -.0083(4)
C2 .0195(5) .0180(5) .0181(5) -.0083(4) .0008(4) -.0081(4)
C3 .0165(5) .0187(5) .0202(5) -.0073(4) .0009(4) -.0102(4)
C4 .0194(5) .0193(5) .0211(5) -.0051(4) -.0018(4) -.0059(4)
C5 .0206(5) .0265(6) .0161(5) -.0101(4) .0001(4) -.0041(4)
C6 .0204(6) .0295(6) .0233(6) -.0110(5) .0012(4) -.0091(5)
C7 .0310(6) .0422(7) .0268(6) -.0192(6) .0072(5) -.0175(5)
C8 .0349(7) .0655(10) .0241(6) -.0246(7) .0009(5) -.0206(6)
C9 .0270(7) .0669(10) .0299(7) -.0093(7) -.0084(5) -.0180(7)
C10 .0240(6) .0406(7) .0260(6) -.0034(5) -.0044(5) -.0117(5)
C11 .0213(5) .0242(5) .0188(5) -.0106(4) .0017(4) -.0071(4)
C12 .0151(5) .0218(5) .0236(6) -.0077(4) -.0001(4) -.0047(4)
C13 .0218(6) .0288(6) .0249(6) -.0101(5) -.0040(4) -.0012(5)
C14 .0277(6) .0259(6) .0370(7) -.0130(5) -.0059(5) .0054(5)
C15 .0288(7) .0230(6) .0510(8) -.0131(5) -.0046(6) -.0073(6)
C16 .0367(7) .0309(7) .0379(7) -.0159(6) -.0011(6) -.0137(6)
C17 .0315(6) .0253(6) .0251(6) -.0140(5) .0014(5) -.0067(5)
C18 .0167(5) .0221(5) .0215(5) -.0079(4) -.0002(4) -.0088(4)
C19 .0174(5) .0206(5) .0164(5) -.0052(4) -.0020(4) -.0049(4)
C20 .0212(6) .0272(6) .0310(6) -.0095(5) .0023(5) -.0116(5)
C21 .0217(6) .0330(7) .0365(7) -.0070(5) .0065(5) -.0137(5)
C22 .0309(7) .0231(6) .0283(6) -.0013(5) .0025(5) -.0111(5)
C23 .0344(7) .0229(6) .0278(6) -.0098(5) -.0009(5) -.0100(5)
C24 .0227(6) .0261(6) .0235(6) -.0099(5) .0008(4) -.0093(5)

loop_
_atom_site_label
_atom_site_fract_x
_atom_site_fract_y
_atom_site_fract_z
_atom_site_U_iso_or_equiv
_atom_site_thermal_displace_type
_atom_site_calc_flag
_atom_site_refinement_flags
_atom_site_occupancy
_atom_site_disorder_assembly
_atom_site_disorder_group
_atom_site_type_symbol
C1 -.10337(13) .60890(11) .90052(11) .0175(2) Uani d . 1 . . C
C2 .06401(13) .57960(11) .88087(11) .0175(2) Uani d . 1 . . C
C3 .16692(12) .47171(11) .98130(11) .0172(2) Uani d . 1 . . C
C4 -.21690(13) .72886(12) .79495(11) .0205(2) Uani d . 1 . . C
H4A -.1647 .8013 .7434 .021(3) Uiso calc R 1 . . H
H4B -.3163 .7794 .8420 .026(3) Uiso calc R 1 . . H
C5 -.26535(14) .67912(12) .69550(11) .0214(2) Uani d . 1 . . C
C6 -.16092(14) .56147(13) .65280(12) .0238(3) Uani d . 1 . . C
H6A -.0591 .5053 .6912 .024(3) Uiso calc R 1 . . H
C7 -.20429(16) .52524(15) .55426(13) .0306(3) Uani d . 1 . . C
H7A -.1312 .4455 .5252 .038(4) Uiso calc R 1 . . H
C8 -.35279(17) .60437(18) .49853(13) .0377(3) Uani d . 1 . . C
H8A -.3816 .5803 .4306 .050(5) Uiso calc R 1 . . H
C9 -.45902(17) .71912(19) .54286(14) .0417(4) Uani d . 1 . . C
H9A -.5623 .7727 .5064 .051(5) Uiso calc R 1 . . H
C10 -.41604(15) .75661(15) .64015(13) .0320(3) Uani d . 1 . . C
H10A -.4901 .8359 .6694 .044(4) Uiso calc R 1 . . H
C11 .13380(14) .66425(12) .75129(11) .0209(2) Uani d . 1 . . C
H11A .0700 .6835 .6759 .025(3) Uiso calc R 1 . . H
H11B .2457 .6016 .7338 .026(3) Uiso calc R 1 . . H
C12 .13691(13) .80916(12) .75059(11) .0206(2) Uani d . 1 . . C
C13 .13827(14) .91764(13) .62769(12) .0264(3) Uani d . 1 . . C
H13A .1312 .9019 .5466 .035(4) Uiso calc R 1 . . H
C14 .14983(16) 1.04827(14) .62182(14) .0329(3) Uani d . 1 . . C
H14A .1506 1.1209 .5371 .039(4) Uiso calc R 1 . . H
C15 .16028(16) 1.07299(14) .73909(15) .0339(3) Uani d . 1 . . C
H15A .1687 1.1621 .7352 .043(4) Uiso calc R 1 . . H
C16 .15829(17) .96680(14) .86206(14) .0332(3) Uani d . 1 . . C
H16A .1657 .9831 .9428 .044(4) Uiso calc R 1 . . H
C17 .14549(15) .83617(13) .86801(12) .0267(3) Uani d . 1 . . C
H17A .1426 .7647 .9531 .032(4) Uiso calc R 1 . . H
C18 .34726(13) .44372(12) .96305(11) .0193(2) Uani d . 1 . . C
H18A .3893 .4109 1.0532 .021(3) Uiso calc R 1 . . H
H18B .3629 .5376 .9118 .025(3) Uiso calc R 1 . . H
C19 .44896(13) .33194(12) .89139(11) .0187(2) Uani d . 1 . . C
C20 .59931(14) .33613(13) .83171(13) .0260(3) Uani d . 1 . . C
H20A .6320 .4128 .8303 .035(4) Uiso calc R 1 . . H
C21 .70214(15) .23011(14) .77424(14) .0316(3) Uani d . 1 . . C
H21A .8047 .2340 .7347 .041(4) Uiso calc R 1 . . H
C22 .65524(16) .11880(13) .77457(13) .0298(3) Uani d . 1 . . C
H22A .7261 .0453 .7366 .041(4) Uiso calc R 1 . . H
C23 .50464(16) .11490(13) .83048(13) .0279(3) Uani d . 1 . . C
H23A .4715 .0394 .8295 .037(4) Uiso calc R 1 . . H
C24 .40151(14) .22119(13) .88824(12) .0235(3) Uani d . 1 . . C
H24A .2980 .2182 .9258 .029(4) Uiso calc R 1 . . H

loop_
_atom_type_symbol
_atom_type_description
_atom_type_scat_dispersion_real
_atom_type_scat_dispersion_imag
_atom_type_scat_source
C C .0033 .0016 'International Tables Vol C Tables 4.2.6.8 and 6.1.1.4'
H H .0000 .0000 'International Tables Vol C Tables 4.2.6.8 and 6.1.1.4'

loop_
_geom_angle_atom_site_label_1
_geom_angle_atom_site_label_2
_geom_angle_atom_site_label_3
_geom_angle_site_symmetry_1
_geom_angle
_geom_angle_publ_flag
C3 C1 C2 2_567 120.10(10) no
C3 C1 C4 2_567 119.54(10) no
C2 C1 C4 . 120.36(10) no
C3 C2 C1 . 119.72(10) no
C3 C2 C11 . 120.03(10) no
C1 C2 C11 . 120.25(10) no
C1 C3 C2 2_567 120.16(10) no
C1 C3 C18 2_567 119.88(10) no
C2 C3 C18 . 119.95(10) no
C1 C4 C5 . 115.69(9) no
C6 C5 C10 . 118.28(11) no
C6 C5 C4 . 122.04(10) no
C10 C5 C4 . 119.62(11) no
C5 C6 C7 . 120.67(11) no
C8 C7 C6 . 120.50(12) no
C7 C8 C9 . 119.23(12) no
C8 C9 C10 . 120.57(13) no
C9 C10 C5 . 120.73(12) no
C2 C11 C12 . 115.52(9) no
C17 C12 C13 . 118.11(11) no
C17 C12 C11 . 122.63(10) no
C13 C12 C11 . 119.20(11) no
C14 C13 C12 . 121.13(12) no
C15 C14 C13 . 120.18(12) no
C16 C15 C14 . 119.48(12) no
C15 C16 C17 . 120.34(12) no
C16 C17 C12 . 120.76(11) no
C3 C18 C19 . 116.33(9) no
C20 C19 C24 . 118.39(10) no
C20 C19 C18 . 118.70(10) no
C24 C19 C18 . 122.85(10) no
C21 C20 C19 . 121.04(11) no
C22 C21 C20 . 120.00(12) no
C21 C22 C23 . 119.75(11) no
C22 C23 C24 . 120.25(11) no
C23 C24 C19 . 120.53(11) no
C1 C4 H4A . 108.4 no
C5 C4 H4A . 108.4 no
C1 C4 H4B . 108.4 no
C5 C4 H4B . 108.4 no
H4A C4 H4B . 107.4 no
C5 C6 H6A . 119.7 no
C7 C6 H6A . 119.7 no
C8 C7 H7A . 119.8 no
C6 C7 H7A . 119.8 no
C7 C8 H8A . 120.4 no
C9 C8 H8A . 120.4 no
C8 C9 H9A . 119.7 no
C10 C9 H9A . 119.7 no
C9 C10 H10A . 119.6 no
C5 C10 H10A . 119.6 no
C2 C11 H11A . 108.4 no
C12 C11 H11A . 108.4 no
C2 C11 H11B . 108.4 no
C12 C11 H11B . 108.4 no
H11A C11 H11B . 107.5 no
C14 C13 H13A . 119.4 no
C12 C13 H13A . 119.4 no
C15 C14 H14A . 119.9 no
C13 C14 H14A . 119.9 no
C16 C15 H15A . 120.3 no
C14 C15 H15A . 120.3 no
C15 C16 H16A . 119.8 no
C17 C16 H16A . 119.8 no
C16 C17 H17A . 119.6 no
C12 C17 H17A . 119.6 no
C3 C18 H18A . 108.2 no
C19 C18 H18A . 108.2 no
C3 C18 H18B . 108.2 no
C19 C18 H18B . 108.2 no
H18A C18 H18B . 107.4 no
C21 C20 H20A . 119.5 no
C19 C20 H20A . 119.5 no
C22 C21 H21A . 120.0 no
C20 C21 H21A . 120.0 no
C21 C22 H22A . 120.1 no
C23 C22 H22A . 120.1 no
C22 C23 H23A . 119.9 no
C24 C23 H23A . 119.9 no
C23 C24 H24A . 119.7 no
C19 C24 H24A . 119.7 no

loop_
_geom_bond_atom_site_label_1
_geom_bond_atom_site_label_2
_geom_bond_site_symmetry_2
_geom_bond_distance
_geom_bond_publ_flag
C1 C3 2_567 1.4032(16) no
C1 C2 . 1.4051(15) no
C1 C4 . 1.5190(16) no
C2 C3 . 1.4036(16) no
C2 C11 . 1.5221(15) no
C3 C1 2_567 1.4032(16) no
C3 C18 . 1.5196(14) no
C4 C5 . 1.5217(16) no
C5 C6 . 1.3919(17) no
C5 C10 . 1.3949(17) no
C6 C7 . 1.3932(17) no
C7 C8 . 1.381(2) no
C8 C9 . 1.383(2) no
C9 C10 . 1.3880(19) no
C11 C12 . 1.5237(16) no
C12 C17 . 1.3944(17) no
C12 C13 . 1.3946(17) no
C13 C14 . 1.3886(18) no
C14 C15 . 1.385(2) no
C15 C16 . 1.384(2) no
C16 C17 . 1.3934(18) no
C18 C19 . 1.5230(15) no
C19 C20 . 1.3926(16) no
C19 C24 . 1.3938(16) no
C20 C21 . 1.3882(17) no
C21 C22 . 1.3828(19) no
C22 C23 . 1.3839(19) no
C23 C24 . 1.3927(17) no
C4 H4A . .9900 no
C4 H4B . .9900 no
C6 H6A . .9500 no
C7 H7A . .9500 no
C8 H8A . .9500 no
C9 H9A . .9500 no
C10 H10A . .9500 no
C11 H11A . .9900 no
C11 H11B . .9900 no
C13 H13A . .9500 no
C14 H14A . .9500 no
C15 H15A . .9500 no
C16 H16A . .9500 no
C17 H17A . .9500 no
C18 H18A . .9900 no
C18 H18B . .9900 no
C20 H20A . .9500 no
C21 H21A . .9500 no
C22 H22A . .9500 no
C23 H23A . .9500 no
C24 H24A . .9500 no

loop_
_geom_torsion_atom_site_label_1
_geom_torsion_atom_site_label_2
_geom_torsion_atom_site_label_3
_geom_torsion_atom_site_label_4
_geom_torsion_site_symmetry_1
_geom_torsion_site_symmetry_4
_geom_torsion
_geom_torsion_publ_flag
C3 C1 C2 C3 2_567 . -1.47(16) no
C4 C1 C2 C3 . . 177.89(9) no
C3 C1 C2 C11 2_567 . 178.49(9) no
C4 C1 C2 C11 . . -2.15(14) no
C1 C2 C3 C1 . 2_567 1.47(16) no
C11 C2 C3 C1 . 2_567 -178.49(9) no
C1 C2 C3 C18 . . -177.57(9) no
C11 C2 C3 C18 . . 2.47(14) no
C3 C1 C4 C5 2_567 . -84.10(12) no
C2 C1 C4 C5 . . 96.54(12) no
C1 C4 C5 C6 . . -32.98(15) no
C1 C4 C5 C10 . . 149.86(11) no
C10 C5 C6 C7 . . 1.95(17) no
C4 C5 C6 C7 . . -175.26(11) no
C5 C6 C7 C8 . . -.89(19) no
C6 C7 C8 C9 . . -.8(2) no
C7 C8 C9 C10 . . 1.3(2) no
C8 C9 C10 C5 . . -.3(2) no
C6 C5 C10 C9 . . -1.38(19) no
C4 C5 C10 C9 . . 175.89(12) no
C3 C2 C11 C12 . . -93.95(12) no
C1 C2 C11 C12 . . 86.09(12) no
C2 C11 C12 C17 . . 27.20(15) no
C2 C11 C12 C13 . . -155.64(10) no
C17 C12 C13 C14 . . .78(17) no
C11 C12 C13 C14 . . -176.52(11) no
C12 C13 C14 C15 . . .00(19) no
C13 C14 C15 C16 . . -.3(2) no
C14 C15 C16 C17 . . -.2(2) no
C15 C16 C17 C12 . . 1.0(2) no
C13 C12 C17 C16 . . -1.25(18) no
C11 C12 C17 C16 . . 175.95(11) no
C1 C3 C18 C19 2_567 . 91.99(12) no
C2 C3 C18 C19 . . -88.97(12) no
C3 C18 C19 C20 . . 158.64(10) no
C3 C18 C19 C24 . . -24.43(15) no
C24 C19 C20 C21 . . -2.08(18) no
C18 C19 C20 C21 . . 174.99(11) no
C19 C20 C21 C22 . . .6(2) no
C20 C21 C22 C23 . . 1.0(2) no
C21 C22 C23 C24 . . -1.05(19) no
C22 C23 C24 C19 . . -.48(18) no
C20 C19 C24 C23 . . 2.02(17) no
C18 C19 C24 C23 . . -174.92(10) no
